data_7158388
loop_
_publ_author_name
'Goryaeva, Marina V.'
'Kushch, Svetlana O.'
'Burgart, Yanina V.'
'Ezhikova, Marina A.'
'Kodess, Mikhail I.'
'Slepukhin, Pavel A.'
'Triandafilova, Galina A.'
'Krasnykh, Olga P.'
'Yakovleva, Ekaterina I.'
'Zarubaev, Vladimir V.'
'Sinegubova, Ekaterina O.'
'Esaulkova, Iana L.'
'Shtro, Anna A.'
'Galochkina, Anastasia V.'
'Nikolaeva, Yulia V.'
'Saloutin, Victor I.'

_publ_section_title
;
 New heteroanalogs of tricyclic ascidian alkaloids: synthesis and
 biological activity.
;
_journal_issue 45
_journal_name_full 'Organic &amp; biomolecular chemistry'
_journal_page_first 9925
_journal_page_last 9935
_journal_paper_doi 10.1039/d1ob01843d
_journal_volume 19
_journal_year 2021
_chemical_formula_moiety 'C13 H19 F3 N2 O2'
_chemical_formula_sum 'C13 H19 F3 N2 O2'
_chemical_formula_weight 292.30
_space_group_crystal_system monoclinic
_space_group_IT_number 14
_space_group_name_Hall '-P 2ybc'
_space_group_name_H-M_alt 'P 1 21/c 1'
_atom_sites_solution_hydrogens geom
_atom_sites_solution_primary iterative
_atom_sites_solution_secondary difmap
_audit_creation_date 2020-06-03
_audit_creation_method
;
  Olex2 1.2-ac2
  (compiled 2012.03.27 svn.r2268, GUI svn.r4156)
;
_audit_update_record
;
2021-09-04 deposited with the CCDC.	2021-10-28 downloaded from the CCDC.
;
_cell_angle_alpha 90.00
_cell_angle_beta 96.885(8)
_cell_angle_gamma 90.00
_cell_formula_units_Z 4
_cell_length_a 6.6874(6)
_cell_length_b 17.3402(14)
_cell_length_c 11.9242(11)
_cell_measurement_reflns_used 1851
_cell_measurement_temperature 295(2)
_cell_measurement_theta_max 26.9120
_cell_measurement_theta_min 3.8470
_cell_volume 1372.8(2)
_computing_cell_refinement 'CrysAlisPro 1.171.39.38a (Rigaku OD, 2017)'
_computing_data_collection 'CrysAlisPro 1.171.39.38a (Rigaku OD, 2017)'
_computing_data_reduction 'CrysAlisPro 1.171.39.38a (Rigaku OD, 2017)'
_computing_molecular_graphics
;
O. V. Dolomanov, L. J. Bourhis, R. J. Gildea, J. A. K. Howard and H. Puschmann,
OLEX2: a complete structure solution, refinement and analysis program.
J. Appl. Cryst. (2009). 42, 339-341.
;
_computing_publication_material
;
O. V. Dolomanov, L. J. Bourhis, R. J. Gildea, J. A. K. Howard and H. Puschmann,
OLEX2: a complete structure solution, refinement and analysis program.
J. Appl. Cryst. (2009). 42, 339-341.
;
_computing_structure_refinement
;
SHELXL, G.M. Sheldrick, Acta Cryst.
(2008). A64, 112-122
;
_computing_structure_solution 'J. Appl. Cryst. (2007) 40, 786-790'
_diffrn_ambient_temperature 295(2)
_diffrn_detector 'CCD plate'
_diffrn_detector_area_resol_mean 16.5253
_diffrn_detector_type Sapphire3
_diffrn_measured_fraction_theta_full 0.9920
_diffrn_measured_fraction_theta_max 0.8571
_diffrn_measurement_details
;
List of Runs (angles in degrees, time in seconds):

  # Type    Start    End  Width  t~exp~   \w     \q     \k     \f   Frames
#--------------------------------------------------------------------------
  1  \w      1.00  90.00   1.00   20.00    --   22.36  61.00 157.00   89
  2  \w    -42.00  42.00   1.00   20.00    --   22.36 -61.00  18.00   84
  3  \w     19.00  44.00   1.00   20.00    --  -23.92  61.00 157.00   25
  4  \w    -71.00 -46.00   1.00   20.00    --  -23.92 -61.00  18.00   25
  5  \w     -8.00  92.00   1.00   20.00    --   22.36  77.00-120.00  100
;
_diffrn_measurement_device 'four-circle diffractometer'
_diffrn_measurement_device_type 'Xcalibur, Sapphire3'
_diffrn_measurement_method '\w scans'
_diffrn_orient_matrix_type 'CrysAlisPro convention (1999,Acta A55,543-557)'
_diffrn_orient_matrix_UB_11 -0.0492907000
_diffrn_orient_matrix_UB_12 -0.0009105000
_diffrn_orient_matrix_UB_13 -0.0560847000
_diffrn_orient_matrix_UB_21 -0.0656729000
_diffrn_orient_matrix_UB_22 -0.0291691000
_diffrn_orient_matrix_UB_23 0.0156764000
_diffrn_orient_matrix_UB_31 -0.0683636000
_diffrn_orient_matrix_UB_32 0.0286462000
_diffrn_orient_matrix_UB_33 0.0141439000
_diffrn_radiation_monochromator graphite
_diffrn_radiation_probe x-ray
_diffrn_radiation_type 'Mo K\a'
_diffrn_radiation_wavelength 0.71073
_diffrn_reflns_av_R_equivalents 0.0390
_diffrn_reflns_av_unetI/netI 0.0506
_diffrn_reflns_limit_h_max 8
_diffrn_reflns_limit_h_min -8
_diffrn_reflns_limit_k_max 13
_diffrn_reflns_limit_k_min -24
_diffrn_reflns_limit_l_max 15
_diffrn_reflns_limit_l_min -16
_diffrn_reflns_number 9635
_diffrn_reflns_theta_full 26.00
_diffrn_reflns_theta_max 30.81
_diffrn_reflns_theta_min 3.53
_diffrn_source 'fine-focus sealed X-ray tube'
_diffrn_source_type 'Enhance (Mo) X-ray Source'
_exptl_absorpt_coefficient_mu 0.122
_exptl_absorpt_correction_T_max 1.00000
_exptl_absorpt_correction_T_min 0.73415
_exptl_absorpt_correction_type multi-scan
_exptl_absorpt_process_details
;
CrysAlisPro 1.171.39.38a (Rigaku Oxford Diffraction, 2017)
Empirical absorption correction using spherical harmonics,
 implemented in SCALE3 ABSPACK scaling algorithm.
;
_exptl_crystal_colour colourless
_exptl_crystal_colour_primary colourless
_exptl_crystal_density_diffrn 1.414
_exptl_crystal_density_method 'not measured'
_exptl_crystal_description block
_exptl_crystal_F_000 616
_exptl_crystal_size_max 0.48
_exptl_crystal_size_mid 0.37
_exptl_crystal_size_min 0.25
_refine_diff_density_max 0.212
_refine_diff_density_min -0.204
_refine_diff_density_rms 0.047
_refine_ls_extinction_coef 0.025(5)
_refine_ls_extinction_expression Fc^*^=kFc[1+0.001xFc^2^\l^3^/sin(2\q)]^-1/4^
_refine_ls_extinction_method SHELXL
_refine_ls_goodness_of_fit_ref 1.006
_refine_ls_hydrogen_treatment mixed
_refine_ls_matrix_type full
_refine_ls_number_parameters 226
_refine_ls_number_reflns 3688
_refine_ls_number_restraints 0
_refine_ls_restrained_S_all 1.006
_refine_ls_R_factor_all 0.1202
_refine_ls_R_factor_gt 0.0645
_refine_ls_shift/su_max 0.000
_refine_ls_shift/su_mean 0.000
_refine_ls_structure_factor_coef Fsqd
_refine_ls_weighting_details 'calc w=1/[\s^2^(Fo^2^)+(0.1100P)^2^+0.4000P] where P=(Fo^2^+2Fc^2^)/3'
_refine_ls_weighting_scheme calc
_refine_ls_wR_factor_gt 0.1707
_refine_ls_wR_factor_ref 0.2292
_reflns_number_gt 2056
_reflns_number_total 3688
_reflns_threshold_expression >2sigma(I)
_cod_data_source_file d1ob01843d2.cif
_cod_data_source_block exp_764
_cod_depositor_comments 'Adding full bibliography for 7158386--7158394.cif.'
_cod_database_code 7158388
_reflns_odcompleteness_completeness 99.20
_reflns_odcompleteness_iscentric 1
_reflns_odcompleteness_theta 28.22
_oxdiff_exptl_absorpt_empirical_details
;
Empirical correction (ABSPACK) includes:
- Absorption correction using spherical harmonics
- Frame scaling
;
_oxdiff_exptl_absorpt_empirical_full_max 1.113
_oxdiff_exptl_absorpt_empirical_full_min 0.861

loop_
_space_group_symop_id
_space_group_symop_operation_xyz
1 'x, y, z'
2 '-x, y+1/2, -z+1/2'
3 '-x, -y, -z'
4 'x, -y-1/2, z-1/2'

loop_
_atom_site_label
_atom_site_type_symbol
_atom_site_fract_x
_atom_site_fract_y
_atom_site_fract_z
_atom_site_U_iso_or_equiv
_atom_site_adp_type
_atom_site_occupancy
_atom_site_symmetry_multiplicity
_atom_site_calc_flag
_atom_site_refinement_flags
_atom_site_disorder_assembly
_atom_site_disorder_group
O1 O 0.5612(3) 0.44575(10) 0.22541(16) 0.0493(5) Uani 1 1 d . . .
F2 F 0.9443(3) 0.57773(12) 0.3311(2) 0.0944(8) Uani 1 1 d . . .
F3 F 0.6316(4) 0.60319(11) 0.2812(2) 0.0970(8) Uani 1 1 d . . .
F1 F 0.7163(4) 0.52128(12) 0.41291(17) 0.0887(7) Uani 1 1 d . . .
O2 O 0.7289(3) 0.48452(13) -0.08344(16) 0.0664(6) Uani 1 1 d . . .
N1 N 0.8341(3) 0.38995(12) 0.03951(17) 0.0460(5) Uani 1 1 d . . .
N2 N 0.7469(4) 0.30254(12) 0.18458(19) 0.0493(6) Uani 1 1 d . . .
C10 C 0.8951(4) 0.35836(13) 0.15580(19) 0.0407(5) Uani 1 1 d . . .
C2 C 0.7765(4) 0.46279(16) 0.0160(2) 0.0477(6) Uani 1 1 d . . .
C5 C 0.9224(3) 0.42416(14) 0.2431(2) 0.0408(5) Uani 1 1 d . . .
C4 C 0.7496(4) 0.48267(13) 0.2237(2) 0.0440(6) Uani 1 1 d . . .
C3 C 0.7684(4) 0.51984(14) 0.1099(2) 0.0508(7) Uani 1 1 d . . .
H3A H 0.6544 0.5539 0.0906 0.061 Uiso 1 1 calc R . .
H3B H 0.8895 0.5511 0.1163 0.061 Uiso 1 1 calc R . .
C9 C 1.1022(4) 0.31880(17) 0.1586(2) 0.0508(6) Uani 1 1 d . . .
C6 C 0.9760(5) 0.39037(18) 0.3615(2) 0.0530(7) Uani 1 1 d . . .
C8 C 1.1725(5) 0.28599(19) 0.2748(3) 0.0610(8) Uani 1 1 d . . .
C12 C 0.6375(5) 0.27610(19) -0.0183(3) 0.0697(9) Uani 1 1 d . . .
H12A H 0.6215 0.2345 -0.0729 0.084 Uiso 1 1 calc R . .
H12B H 0.5097 0.3028 -0.0207 0.084 Uiso 1 1 calc R . .
C1 C 0.7607(5) 0.54557(18) 0.3130(3) 0.0676(9) Uani 1 1 d . . .
C7 C 1.1746(5) 0.34562(19) 0.3667(3) 0.0609(8) Uani 1 1 d . . .
C13 C 0.7960(5) 0.33123(19) -0.0491(2) 0.0631(8) Uani 1 1 d . . .
H13A H 0.9193 0.3034 -0.0570 0.076 Uiso 1 1 calc R . .
H13B H 0.7506 0.3558 -0.1208 0.076 Uiso 1 1 calc R . .
C11 C 0.6950(5) 0.24310(17) 0.0987(3) 0.0637(8) Uani 1 1 d . . .
H11A H 0.5834 0.2128 0.1198 0.076 Uiso 1 1 calc R . .
H11B H 0.8091 0.2088 0.0970 0.076 Uiso 1 1 calc R . .
H6A H 0.998(5) 0.4292(18) 0.416(3) 0.063(9) Uiso 1 1 d . . .
H5 H 1.043(4) 0.4518(13) 0.2253(19) 0.037(6) Uiso 1 1 d . . .
H8A H 1.081(5) 0.2421(19) 0.287(3) 0.068(9) Uiso 1 1 d . . .
H7A H 1.283(5) 0.3838(17) 0.363(3) 0.060(8) Uiso 1 1 d . . .
H9A H 1.199(4) 0.3588(14) 0.132(2) 0.046(7) Uiso 1 1 d . . .
H7B H 1.207(5) 0.3196(17) 0.440(3) 0.065(8) Uiso 1 1 d . . .
H2 H 0.637(5) 0.3270(18) 0.193(3) 0.060(9) Uiso 1 1 d . . .
H8B H 1.305(6) 0.264(2) 0.271(3) 0.078(10) Uiso 1 1 d . . .
H1 H 0.474(6) 0.4712(19) 0.183(3) 0.075(11) Uiso 1 1 d . . .
H6B H 0.865(4) 0.3571(15) 0.382(2) 0.051(7) Uiso 1 1 d . . .
H9B H 1.096(5) 0.2752(18) 0.105(3) 0.066(9) Uiso 1 1 d . . .

loop_
_atom_site_aniso_label
_atom_site_aniso_U_11
_atom_site_aniso_U_22
_atom_site_aniso_U_33
_atom_site_aniso_U_23
_atom_site_aniso_U_13
_atom_site_aniso_U_12
O1 0.0406(10) 0.0508(11) 0.0579(11) 0.0065(8) 0.0116(8) -0.0010(8)
F2 0.0851(15) 0.0731(13) 0.1213(19) -0.0342(12) -0.0031(13) -0.0204(11)
F3 0.1088(18) 0.0626(12) 0.1185(19) -0.0226(11) 0.0086(14) 0.0281(12)
F1 0.1060(17) 0.0988(15) 0.0628(12) -0.0263(10) 0.0171(11) 0.0117(12)
O2 0.0491(11) 0.0973(16) 0.0521(11) 0.0309(10) 0.0030(8) 0.0020(10)
N1 0.0431(11) 0.0579(13) 0.0368(10) 0.0016(8) 0.0036(8) -0.0017(9)
N2 0.0487(13) 0.0426(12) 0.0576(14) -0.0016(9) 0.0100(10) -0.0075(9)
C10 0.0401(12) 0.0428(13) 0.0390(12) 0.0037(9) 0.0034(9) -0.0022(9)
C2 0.0323(12) 0.0647(17) 0.0464(14) 0.0176(11) 0.0061(10) -0.0011(10)
C5 0.0362(11) 0.0440(13) 0.0416(12) 0.0032(9) 0.0028(9) -0.0062(9)
C4 0.0415(13) 0.0419(13) 0.0488(13) 0.0006(10) 0.0060(10) -0.0031(9)
C3 0.0438(14) 0.0448(14) 0.0638(17) 0.0139(12) 0.0070(11) -0.0007(10)
C9 0.0460(14) 0.0539(16) 0.0528(15) 0.0010(12) 0.0074(11) 0.0035(11)
C6 0.0567(17) 0.0603(18) 0.0406(14) 0.0022(12) -0.0003(12) -0.0008(13)
C8 0.0550(17) 0.0598(18) 0.0669(19) 0.0112(14) 0.0020(14) 0.0104(14)
C12 0.0597(19) 0.069(2) 0.077(2) -0.0262(16) -0.0058(16) -0.0020(14)
C1 0.069(2) 0.0547(17) 0.078(2) -0.0154(15) 0.0041(16) 0.0028(14)
C7 0.0613(18) 0.067(2) 0.0502(16) 0.0129(13) -0.0092(14) 0.0037(14)
C13 0.0642(18) 0.081(2) 0.0420(14) -0.0096(13) -0.0004(13) 0.0063(15)
C11 0.0602(18) 0.0500(16) 0.081(2) -0.0122(14) 0.0085(15) -0.0102(13)

loop_
_atom_type_symbol
_atom_type_description
_atom_type_scat_dispersion_real
_atom_type_scat_dispersion_imag
_atom_type_scat_source
C C 0.0033 0.0016 'International Tables Vol C Tables 4.2.6.8 and 6.1.1.4'
H H 0.0000 0.0000 'International Tables Vol C Tables 4.2.6.8 and 6.1.1.4'
F F 0.0171 0.0103 'International Tables Vol C Tables 4.2.6.8 and 6.1.1.4'
N N 0.0061 0.0033 'International Tables Vol C Tables 4.2.6.8 and 6.1.1.4'
O O 0.0106 0.0060 'International Tables Vol C Tables 4.2.6.8 and 6.1.1.4'

loop_
_geom_angle_atom_site_label_1
_geom_angle_atom_site_label_2
_geom_angle_atom_site_label_3
_geom_angle
_geom_angle_site_symmetry_1
_geom_angle_site_symmetry_3
_geom_angle_publ_flag
C4 O1 H1 108(2) . . ?
C2 N1 C10 125.2(2) . . ?
C2 N1 C13 118.8(2) . . ?
C13 N1 C10 114.6(2) . . ?
C10 N2 C11 114.5(2) . . ?
C10 N2 H2 108(2) . . ?
C11 N2 H2 107(2) . . ?
N1 C10 C5 110.54(18) . . ?
N1 C10 C9 109.0(2) . . ?
N2 C10 N1 110.06(18) . . ?
N2 C10 C5 111.2(2) . . ?
N2 C10 C9 109.5(2) . . ?
C5 C10 C9 106.36(19) . . ?
O2 C2 N1 121.1(3) . . ?
O2 C2 C3 118.8(2) . . ?
N1 C2 C3 120.1(2) . . ?
C10 C5 H5 104.4(14) . . ?
C4 C5 C10 111.21(18) . . ?
C4 C5 H5 105.5(14) . . ?
C6 C5 C10 109.6(2) . . ?
C6 C5 C4 118.8(2) . . ?
C6 C5 H5 106.1(13) . . ?
O1 C4 C5 110.74(19) . . ?
O1 C4 C3 111.93(19) . . ?
O1 C4 C1 106.4(2) . . ?
C3 C4 C5 105.9(2) . . ?
C1 C4 C5 113.3(2) . . ?
C1 C4 C3 108.6(2) . . ?
C2 C3 C4 113.6(2) . . ?
C2 C3 H3A 108.8 . . ?
C2 C3 H3B 108.8 . . ?
C4 C3 H3A 108.8 . . ?
C4 C3 H3B 108.8 . . ?
H3A C3 H3B 107.7 . . ?
C10 C9 H9A 106.9(15) . . ?
C10 C9 H9B 111.1(18) . . ?
C8 C9 C10 111.4(2) . . ?
C8 C9 H9A 113.5(15) . . ?
C8 C9 H9B 106.5(17) . . ?
H9A C9 H9B 107(2) . . ?
C5 C6 C7 109.7(2) . . ?
C5 C6 H6A 111.3(19) . . ?
C5 C6 H6B 110.3(15) . . ?
C7 C6 H6A 105.7(19) . . ?
C7 C6 H6B 111.5(16) . . ?
H6A C6 H6B 108(3) . . ?
C9 C8 H8A 106.7(18) . . ?
C9 C8 H8B 107(2) . . ?
C7 C8 C9 112.4(2) . . ?
C7 C8 H8A 111.8(19) . . ?
C7 C8 H8B 112(2) . . ?
H8A C8 H8B 107(3) . . ?
H12A C12 H12B 108.0 . . ?
C13 C12 H12A 109.5 . . ?
C13 C12 H12B 109.5 . . ?
C13 C12 C11 110.9(2) . . ?
C11 C12 H12A 109.5 . . ?
C11 C12 H12B 109.5 . . ?
F2 C1 F3 106.3(3) . . ?
F2 C1 C4 112.2(3) . . ?
F3 C1 C4 111.1(3) . . ?
F1 C1 F2 106.6(3) . . ?
F1 C1 F3 106.4(3) . . ?
F1 C1 C4 113.8(3) . . ?
C6 C7 H7A 107.1(18) . . ?
C6 C7 H7B 111.5(19) . . ?
C8 C7 C6 112.7(2) . . ?
C8 C7 H7A 112.0(19) . . ?
C8 C7 H7B 108.2(17) . . ?
H7A C7 H7B 105(2) . . ?
N1 C13 C12 109.3(2) . . ?
N1 C13 H13A 109.8 . . ?
N1 C13 H13B 109.8 . . ?
C12 C13 H13A 109.8 . . ?
C12 C13 H13B 109.8 . . ?
H13A C13 H13B 108.3 . . ?
N2 C11 C12 113.0(2) . . ?
N2 C11 H11A 109.0 . . ?
N2 C11 H11B 109.0 . . ?
C12 C11 H11A 109.0 . . ?
C12 C11 H11B 109.0 . . ?
H11A C11 H11B 107.8 . . ?

loop_
_geom_bond_atom_site_label_1
_geom_bond_atom_site_label_2
_geom_bond_distance
_geom_bond_site_symmetry_2
_geom_bond_publ_flag
O1 C4 1.416(3) . ?
O1 H1 0.85(4) . ?
F2 C1 1.342(4) . ?
F3 C1 1.345(4) . ?
F1 C1 1.331(4) . ?
O2 C2 1.249(3) . ?
N1 C10 1.501(3) . ?
N1 C2 1.340(3) . ?
N1 C13 1.468(3) . ?
N2 C10 1.455(3) . ?
N2 C11 1.465(4) . ?
N2 H2 0.86(3) . ?
C10 C5 1.541(3) . ?
C10 C9 1.542(3) . ?
C2 C3 1.499(4) . ?
C5 C4 1.534(3) . ?
C5 C6 1.531(3) . ?
C5 H5 0.98(2) . ?
C4 C3 1.521(4) . ?
C4 C1 1.520(4) . ?
C3 H3A 0.9700 . ?
C3 H3B 0.9700 . ?
C9 C8 1.519(4) . ?
C9 H9A 1.02(3) . ?
C9 H9B 0.99(3) . ?
C6 C7 1.533(4) . ?
C6 H6A 0.93(3) . ?
C6 H6B 1.00(3) . ?
C8 C7 1.506(5) . ?
C8 H8A 1.00(3) . ?
C8 H8B 0.97(4) . ?
C12 H12A 0.9700 . ?
C12 H12B 0.9700 . ?
C12 C13 1.505(5) . ?
C12 C11 1.514(5) . ?
C7 H7A 0.98(3) . ?
C7 H7B 0.98(3) . ?
C13 H13A 0.9700 . ?
C13 H13B 0.9700 . ?
C11 H11A 0.9700 . ?
C11 H11B 0.9700 . ?

loop_
_geom_torsion_atom_site_label_1
_geom_torsion_atom_site_label_2
_geom_torsion_atom_site_label_3
_geom_torsion_atom_site_label_4
_geom_torsion
_geom_torsion_site_symmetry_1
_geom_torsion_site_symmetry_2
_geom_torsion_site_symmetry_3
_geom_torsion_site_symmetry_4
_geom_torsion_publ_flag
O1 C4 C3 C2 -67.5(3) . . . . ?
O1 C4 C1 F2 171.0(2) . . . . ?
O1 C4 C1 F3 -70.1(3) . . . . ?
O1 C4 C1 F1 49.9(3) . . . . ?
O2 C2 C3 C4 157.8(2) . . . . ?
N1 C10 C5 C4 44.3(3) . . . . ?
N1 C10 C5 C6 177.7(2) . . . . ?
N1 C10 C9 C8 179.7(2) . . . . ?
N1 C2 C3 C4 -22.2(3) . . . . ?
N2 C10 C5 C4 -78.2(2) . . . . ?
N2 C10 C5 C6 55.1(3) . . . . ?
N2 C10 C9 C8 -59.8(3) . . . . ?
C10 N1 C2 O2 179.6(2) . . . . ?
C10 N1 C2 C3 -0.3(4) . . . . ?
C10 N1 C13 C12 56.5(3) . . . . ?
C10 N2 C11 C12 -51.1(3) . . . . ?
C10 C5 C4 O1 56.1(3) . . . . ?
C10 C5 C4 C3 -65.5(2) . . . . ?
C10 C5 C4 C1 175.6(2) . . . . ?
C10 C5 C6 C7 61.1(3) . . . . ?
C10 C9 C8 C7 -54.5(3) . . . . ?
C2 N1 C10 N2 112.3(3) . . . . ?
C2 N1 C10 C5 -10.9(3) . . . . ?
C2 N1 C10 C9 -127.5(3) . . . . ?
C2 N1 C13 C12 -111.0(3) . . . . ?
C5 C10 C9 C8 60.5(3) . . . . ?
C5 C4 C3 C2 53.3(2) . . . . ?
C5 C4 C1 F2 49.1(3) . . . . ?
C5 C4 C1 F3 167.9(3) . . . . ?
C5 C4 C1 F1 -72.0(3) . . . . ?
C5 C6 C7 C8 -53.3(3) . . . . ?
C4 C5 C6 C7 -169.6(2) . . . . ?
C3 C4 C1 F2 -68.3(3) . . . . ?
C3 C4 C1 F3 50.6(3) . . . . ?
C3 C4 C1 F1 170.6(2) . . . . ?
C9 C10 C5 C4 162.6(2) . . . . ?
C9 C10 C5 C6 -64.1(3) . . . . ?
C9 C8 C7 C6 50.2(4) . . . . ?
C6 C5 C4 O1 -72.5(3) . . . . ?
C6 C5 C4 C3 166.0(2) . . . . ?
C6 C5 C4 C1 47.0(3) . . . . ?
C1 C4 C3 C2 175.3(2) . . . . ?
C13 N1 C10 N2 -54.3(3) . . . . ?
C13 N1 C10 C5 -177.5(2) . . . . ?
C13 N1 C10 C9 65.9(3) . . . . ?
C13 N1 C2 O2 -14.3(4) . . . . ?
C13 N1 C2 C3 165.7(2) . . . . ?
C13 C12 C11 N2 51.9(4) . . . . ?
C11 N2 C10 N1 50.3(3) . . . . ?
C11 N2 C10 C5 173.1(2) . . . . ?
C11 N2 C10 C9 -69.6(3) . . . . ?
C11 C12 C13 N1 -53.6(3) . . . . ?
